data_7055912
loop_
_publ_author_name
'Yu, Qiong'
'Cheng, Guangbin'
'Ju, Xuehai'
'Lu, Chunxu'
'Lin, Qiuhan'
'Yang, Hongwei'

_publ_section_title
;
 Compounds based on 3-amino-4-(5-methyl-1,2,4-oxadiazol-3-yl)furazan as
 insensitive energetic materials
;
_journal_issue 3
_journal_name_full 'New J. Chem.'
_journal_page_first 1202
_journal_paper_doi 10.1039/C6NJ03333D
_journal_volume 41
_journal_year 2017
_chemical_formula_moiety 'C5 H3 N6 O4, H4 N O'
_chemical_formula_sum 'C5 H7 N7 O5'
_chemical_formula_weight 245.18
_chemical_name_systematic
; 
 ? 
;
_space_group_IT_number 15
_symmetry_cell_setting monoclinic
_symmetry_space_group_name_Hall '-C 2yc'
_symmetry_space_group_name_H-M 'C 1 2/c 1'
_atom_sites_solution_hydrogens geom
_atom_sites_solution_primary direct
_atom_sites_solution_secondary difmap
_audit_creation_method SHELXL-97
_audit_update_record
;
2016-05-03 deposited with the CCDC.
2016-12-15 downloaded from the CCDC.
;
_cell_angle_alpha 90.00
_cell_angle_beta 98.098(8)
_cell_angle_gamma 90.00
_cell_formula_units_Z 8
_cell_length_a 32.485(7)
_cell_length_b 4.0540(8)
_cell_length_c 14.208(3)
_cell_measurement_reflns_used 1586
_cell_measurement_temperature 173(2)
_cell_measurement_theta_max 25.59
_cell_measurement_theta_min 3.32
_cell_volume 1852.5(7)
_computing_structure_refinement 'SHELXL-97 (Sheldrick, 2008)'
_computing_structure_solution 'SHELXS-97 (Sheldrick, 2008)'
_diffrn_ambient_temperature 173(2)
_diffrn_measured_fraction_theta_full 0.980
_diffrn_measured_fraction_theta_max 0.980
_diffrn_measurement_device_type 'PHOTON100 CMOS detector'
_diffrn_measurement_method 'omega scan'
_diffrn_radiation_monochromator 'TRIUMPH curved crystal monochromator'
_diffrn_radiation_source 'fine-focus sealed tube'
_diffrn_radiation_type MoK\a
_diffrn_radiation_wavelength 0.71073
_diffrn_reflns_av_R_equivalents 0.0598
_diffrn_reflns_av_sigmaI/netI 0.0624
_diffrn_reflns_limit_h_max 38
_diffrn_reflns_limit_h_min -38
_diffrn_reflns_limit_k_max 4
_diffrn_reflns_limit_k_min -4
_diffrn_reflns_limit_l_max 17
_diffrn_reflns_limit_l_min -17
_diffrn_reflns_number 4768
_diffrn_reflns_theta_full 25.23
_diffrn_reflns_theta_max 25.23
_diffrn_reflns_theta_min 3.32
_exptl_absorpt_coefficient_mu 0.156
_exptl_absorpt_correction_T_max 0.7452
_exptl_absorpt_correction_T_min 0.6846
_exptl_absorpt_correction_type multi-scan
_exptl_absorpt_process_details 'SADABS (Bruker, 2013)'
_exptl_crystal_density_diffrn 1.758
_exptl_crystal_density_method 'not measured'
_exptl_crystal_description plate
_exptl_crystal_F_000 1008
_exptl_crystal_size_max 0.27
_exptl_crystal_size_mid 0.08
_exptl_crystal_size_min 0.06
_refine_diff_density_max 0.237
_refine_diff_density_min -0.274
_refine_diff_density_rms 0.062
_refine_ls_extinction_method none
_refine_ls_goodness_of_fit_ref 1.036
_refine_ls_hydrogen_treatment mixed
_refine_ls_matrix_type full
_refine_ls_number_parameters 168
_refine_ls_number_reflns 1641
_refine_ls_number_restraints 10
_refine_ls_restrained_S_all 1.034
_refine_ls_R_factor_all 0.0833
_refine_ls_R_factor_gt 0.0455
_refine_ls_shift/su_max 0.000
_refine_ls_shift/su_mean 0.000
_refine_ls_structure_factor_coef Fsqd
_refine_ls_weighting_details 'calc w=1/[\s^2^(Fo^2^)+(0.0417P)^2^+1.3515P] where P=(Fo^2^+2Fc^2^)/3'
_refine_ls_weighting_scheme calc
_refine_ls_wR_factor_gt 0.0905
_refine_ls_wR_factor_ref 0.1052
_reflns_number_gt 1113
_reflns_number_total 1641
_reflns_threshold_expression >2sigma(I)
_cod_data_source_file c6nj03333d2.cif
_cod_data_source_block 1
_cod_depositor_comments
;
The following automatic conversions were performed:

'_symmetry_cell_setting' value 'Monoclinic' changed to 'monoclinic'
according to
/usr/data/users/saulius/crontab/automatic-downloads/rss-feeds/RSC/lib/dictionaries/cif_core.dic
dictionary named 'cif_core.dic' version 2.4.2 from 2011-04-26.

Automatic conversion script
Id: cif_fix_values 4268 2015-11-12 08:31:59Z antanas 

 Adding full bibliography for 7055909--7055913.cif.
;
_cod_original_cell_volume 1852.4(7)
_cod_original_sg_symbol_Hall '-C 2yc  '
_cod_original_sg_symbol_H-M 'C2/c  '
_cod_database_code 7055912

loop_
_symmetry_equiv_pos_as_xyz
'x, y, z'
'-x, y, -z+1/2'
'x+1/2, y+1/2, z'
'-x+1/2, y+1/2, -z+1/2'
'-x, -y, -z'
'x, -y, z-1/2'
'-x+1/2, -y+1/2, -z'
'x+1/2, -y+1/2, z-1/2'

loop_
_atom_site_label
_atom_site_type_symbol
_atom_site_fract_x
_atom_site_fract_y
_atom_site_fract_z
_atom_site_U_iso_or_equiv
_atom_site_adp_type
_atom_site_occupancy
_atom_site_symmetry_multiplicity
_atom_site_calc_flag
_atom_site_refinement_flags
C1 C 0.35582(8) 0.1536(7) 0.14258(19) 0.0168(6) Uani 1 1 d .
C2 C 0.39274(8) 0.2622(7) 0.1082(2) 0.0167(6) Uani 1 1 d .
C3 C 0.40902(8) 0.1740(7) 0.0214(2) 0.0193(7) Uani 1 1 d .
C4 C 0.44896(9) 0.1587(7) -0.0791(2) 0.0205(7) Uani 1 1 d .
C5 C 0.48155(9) 0.1880(8) -0.1401(2) 0.0273(7) Uani 1 1 d .
H5A H 0.4699 0.2877 -0.2009 0.041 Uiso 1 1 calc R
H5B H 0.4925 -0.0315 -0.1514 0.041 Uiso 1 1 calc R
H5C H 0.5041 0.3273 -0.1087 0.041 Uiso 1 1 calc R
N1 N 0.35367(7) 0.3021(6) 0.22379(17) 0.0201(6) Uani 1 1 d .
N2 N 0.41246(7) 0.4684(6) 0.16680(17) 0.0227(6) Uani 1 1 d .
N3 N 0.32966(7) -0.0669(6) 0.09212(16) 0.0182(5) Uani 1 1 d .
N4 N 0.29866(7) -0.1759(6) 0.13393(16) 0.0201(6) Uani 1 1 d .
N5 N 0.38958(7) -0.0162(6) -0.04226(17) 0.0246(6) Uani 1 1 d .
N6 N 0.44645(7) 0.2897(6) 0.00176(17) 0.0221(6) Uani 1 1 d .
N7 N 0.19533(7) 0.7671(6) 0.11935(17) 0.0191(6) Uani 1 1 d D
H7A H 0.2207(6) 0.675(5) 0.1269(16) 0.023 Uiso 1 1 d D
H7B H 0.1760(6) 0.643(5) 0.0849(16) 0.023 Uiso 1 1 d D
H7C H 0.1877(7) 0.811(5) 0.1773(13) 0.023 Uiso 1 1 d D
O1 O 0.38902(6) 0.5005(5) 0.23924(14) 0.0238(5) Uani 1 1 d .
O2 O 0.29110(7) -0.0868(5) 0.21237(14) 0.0287(5) Uani 1 1 d .
O3 O 0.27586(6) -0.3895(5) 0.08740(13) 0.0206(5) Uani 1 1 d .
O4 O 0.41628(6) -0.0303(5) -0.11138(14) 0.0251(5) Uani 1 1 d .
O5 O 0.19730(7) 1.0713(5) 0.07378(14) 0.0247(5) Uani 1 1 d D
H5 H 0.2052(10) 1.012(7) 0.0235(17) 0.030 Uiso 1 1 d D

loop_
_atom_site_aniso_label
_atom_site_aniso_U_11
_atom_site_aniso_U_22
_atom_site_aniso_U_33
_atom_site_aniso_U_23
_atom_site_aniso_U_13
_atom_site_aniso_U_12
C1 0.0184(15) 0.0164(15) 0.0147(14) 0.0027(12) -0.0008(12) 0.0020(12)
C2 0.0164(14) 0.0152(14) 0.0171(15) 0.0035(12) -0.0030(12) 0.0009(12)
C3 0.0171(15) 0.0191(16) 0.0215(16) 0.0014(13) 0.0021(13) -0.0024(12)
C4 0.0169(15) 0.0232(16) 0.0201(16) 0.0038(13) -0.0013(12) -0.0003(12)
C5 0.0210(17) 0.0343(19) 0.0272(17) 0.0023(15) 0.0054(13) 0.0005(14)
N1 0.0216(13) 0.0189(13) 0.0186(13) -0.0001(11) -0.0008(10) -0.0018(10)
N2 0.0228(13) 0.0246(14) 0.0208(13) 0.0018(12) 0.0028(11) -0.0025(11)
N3 0.0182(13) 0.0207(13) 0.0160(12) 0.0014(10) 0.0036(10) -0.0019(10)
N4 0.0188(13) 0.0226(14) 0.0189(14) 0.0003(11) 0.0031(11) 0.0010(11)
N5 0.0224(13) 0.0307(15) 0.0223(13) -0.0022(12) 0.0087(11) -0.0050(12)
N6 0.0198(13) 0.0262(14) 0.0204(14) 0.0012(11) 0.0025(11) -0.0013(11)
N7 0.0184(13) 0.0201(14) 0.0189(13) 0.0026(11) 0.0032(11) -0.0011(10)
O1 0.0286(12) 0.0241(11) 0.0181(10) -0.0036(9) 0.0016(9) -0.0053(9)
O2 0.0325(12) 0.0363(13) 0.0195(12) -0.0105(9) 0.0114(9) -0.0076(10)
O3 0.0186(10) 0.0241(11) 0.0188(11) -0.0034(9) 0.0011(9) -0.0053(9)
O4 0.0240(11) 0.0337(12) 0.0188(11) -0.0048(10) 0.0071(9) -0.0057(10)
O5 0.0379(13) 0.0176(11) 0.0206(11) 0.0023(9) 0.0102(10) 0.0020(9)

loop_
_atom_type_symbol
_atom_type_description
_atom_type_scat_dispersion_real
_atom_type_scat_dispersion_imag
_atom_type_scat_source
C C 0.0033 0.0016 'International Tables Vol C Tables 4.2.6.8 and 6.1.1.4'
H H 0.0000 0.0000 'International Tables Vol C Tables 4.2.6.8 and 6.1.1.4'
N N 0.0061 0.0033 'International Tables Vol C Tables 4.2.6.8 and 6.1.1.4'
O O 0.0106 0.0060 'International Tables Vol C Tables 4.2.6.8 and 6.1.1.4'

loop_
_geom_angle_atom_site_label_1
_geom_angle_atom_site_label_2
_geom_angle_atom_site_label_3
_geom_angle
N1 C1 N3 131.0(3)
N1 C1 C2 108.1(2)
N3 C1 C2 120.9(2)
N2 C2 C1 110.2(3)
N2 C2 C3 120.1(3)
C1 C2 C3 129.7(3)
N5 C3 N6 115.2(3)
N5 C3 C2 122.9(2)
N6 C3 C2 121.9(3)
N6 C4 O4 113.4(2)
N6 C4 C5 129.8(3)
O4 C4 C5 116.7(3)
C4 C5 H5A 109.5
C4 C5 H5B 109.5
H5A C5 H5B 109.5
C4 C5 H5C 109.5
H5A C5 H5C 109.5
H5B C5 H5C 109.5
C1 N1 O1 105.0(2)
C2 N2 O1 105.6(2)
N4 N3 C1 116.2(2)
O2 N4 O3 119.9(2)
O2 N4 N3 125.1(2)
O3 N4 N3 115.0(2)
C3 N5 O4 103.1(2)
C4 N6 C3 102.2(2)
O5 N7 H7A 108.7(15)
O5 N7 H7B 108.5(15)
H7A N7 H7B 113.2(17)
O5 N7 H7C 106.3(14)
H7A N7 H7C 109.6(17)
H7B N7 H7C 110.3(17)
N2 O1 N1 111.08(19)
C4 O4 N5 106.1(2)
N7 O5 H5 101(2)

loop_
_geom_bond_atom_site_label_1
_geom_bond_atom_site_label_2
_geom_bond_distance
C1 N1 1.312(3)
C1 N3 1.365(4)
C1 C2 1.427(4)
C2 N2 1.285(3)
C2 C3 1.454(4)
C3 N5 1.284(4)
C3 N6 1.368(3)
C4 N6 1.279(4)
C4 O4 1.337(3)
C4 C5 1.464(4)
C5 H5A 0.9800
C5 H5B 0.9800
C5 H5C 0.9800
N1 O1 1.394(3)
N2 O1 1.370(3)
N3 N4 1.316(3)
N4 O2 1.229(3)
N4 O3 1.264(3)
N5 O4 1.400(3)
N7 O5 1.399(3)
N7 H7A 0.898(18)
N7 H7B 0.894(18)
N7 H7C 0.911(18)
O5 H5 0.828(18)
